data_4310784
loop_
_publ_author_name
'Takahiko Kojima'
'Taisuke Sakamoto'
'Yoshihisa Matsuda'

_publ_section_title
;
 Toward a Photochemical and Thermal Molecular Machine: Reversible Ligand
 Dissociation and Binding in a Ruthenium(II)-2,2'-bipyridine Complex with
 Tris(2-pyridylmethyl)amine
;
_journal_name_full 'Inorganic Chemistry'
_journal_page_first 2243
_journal_page_last 2245
_journal_paper_doi 10.1021/ic035137f
_journal_volume 43
_journal_year 2004
_chemical_formula_sum 'C28 H26 F12 N6 P2 Ru'
_chemical_formula_weight 837.55
_space_group_IT_number 14
_symmetry_cell_setting monoclinic
_symmetry_Int_Tables_number 14
_symmetry_space_group_name_Hall '-P 2yn'
_symmetry_space_group_name_H-M 'P 1 21/n 1'
_cell_angle_alpha 90
_cell_angle_beta 101.116(1)
_cell_angle_gamma 90
_cell_formula_units_Z 4
_cell_length_a 13.0220(9)
_cell_length_b 18.463(1)
_cell_length_c 13.8049(9)
_cell_measurement_reflns_used 23418
_cell_measurement_temperature 296.2
_cell_measurement_theta_max 27.4
_cell_measurement_theta_min 2.2
_cell_volume 3256.8(4)
_computing_cell_refinement PROCESS-AUTO
_computing_data_collection PROCESS-AUTO
_computing_data_reduction 'teXsan Ver. 1.11'
_computing_publication_material 'teXsan Ver. 1.11'
_computing_structure_refinement 'teXsan Ver. 1.10'
_computing_structure_solution SIR92
_diffrn_detector_area_resol_mean 10.00
_diffrn_measured_fraction_theta_full 0.9935
_diffrn_measured_fraction_theta_max 0.9935
_diffrn_measurement_device_type 'Rigaku RAXIS-RAPID Imaging Plate'
_diffrn_measurement_method \w
_diffrn_radiation_type 'Mo K\a'
_diffrn_radiation_wavelength 0.7107
_diffrn_reflns_av_R_equivalents 0.052
_diffrn_reflns_limit_h_max 16
_diffrn_reflns_limit_h_min -14
_diffrn_reflns_limit_k_max 23
_diffrn_reflns_limit_k_min -23
_diffrn_reflns_limit_l_max 17
_diffrn_reflns_limit_l_min -17
_diffrn_reflns_number 26599
_diffrn_reflns_theta_full 27.34
_diffrn_reflns_theta_max 27.34
_exptl_absorpt_coefficient_mu 0.680
_exptl_absorpt_correction_T_max 0.873
_exptl_absorpt_correction_T_min 0.605
_exptl_absorpt_correction_type multi-scan
_exptl_absorpt_process_details '(Higashi, 1995)'
_exptl_crystal_colour red
_exptl_crystal_density_diffrn 1.708
_exptl_crystal_density_method 'not measured'
_exptl_crystal_description prism
_exptl_crystal_size_max 0.450
_exptl_crystal_size_mid 0.200
_exptl_crystal_size_min 0.200
_refine_diff_density_max 0.96
_refine_diff_density_min -0.68
_refine_ls_extinction_method none
_refine_ls_goodness_of_fit_ref 1.087
_refine_ls_hydrogen_treatment noref
_refine_ls_number_parameters 442
_refine_ls_number_reflns 7302
_refine_ls_R_factor_gt 0.0504
_refine_ls_shift/su_max 0.0006
_refine_ls_structure_factor_coef Fsqd
_refine_ls_weighting_details 'w = 1/[\s^2^(Fo^2^) + (0.06000(Max(Fo^2^,0) + 2Fc^2^)/3)^2^]'
_refine_ls_weighting_scheme calc
_refine_ls_wR_factor_ref 0.1276
_reflns_number_gt 4736
_reflns_number_total 7310
_reflns_threshold_expression F^2^>2.0\s(F^2^)
_cod_data_source_file ic035137fsi20031001_012247.cif
_cod_data_source_block sakamoto1
_cod_original_formula_sum 'C28 H26 F12 N6 P2 Ru '
_cod_database_code 4310784

loop_
_symmetry_equiv_pos_as_xyz
x,y,z
1/2-x,1/2+y,1/2-z
-x,-y,-z
1/2+x,1/2-y,1/2+z

loop_
_atom_site_label
_atom_site_type_symbol
_atom_site_fract_x
_atom_site_fract_y
_atom_site_fract_z
_atom_site_U_iso_or_equiv
_atom_site_adp_type
_atom_site_occupancy
_atom_site_calc_flag
_atom_site_refinement_flags
_atom_site_disorder_assembly
_atom_site_disorder_group
Ru(1) Ru 0.03306(2) 0.20636(2) 0.78027(2) 0.04073(9) Uani 1.00 d . . .
P(1) P 0.4182(1) 0.36888(7) 0.72890(9) 0.0584(4) Uani 1.00 d . . .
P(2) P -0.3278(1) -0.00567(7) 0.83305(10) 0.0617(4) Uani 1.00 d . . .
F(1) F 0.4982(2) 0.3457(2) 0.8240(2) 0.101(1) Uani 1.00 d . . .
F(2) F 0.5071(3) 0.4107(2) 0.6884(3) 0.105(1) Uani 1.00 d . . .
F(3) F 0.3374(3) 0.3968(2) 0.6358(2) 0.103(1) Uani 1.00 d . . .
F(4) F 0.3271(2) 0.3296(2) 0.7692(2) 0.091(1) Uani 1.00 d . . .
F(5) F 0.4406(3) 0.3000(2) 0.6717(3) 0.109(1) Uani 1.00 d . . .
F(6) F 0.3952(3) 0.4407(2) 0.7867(2) 0.098(1) Uani 1.00 d . . .
F(7) F -0.4316(5) 0.0002(4) 0.8682(8) 0.280(4) Uani 1.00 d . . .
F(8) F -0.2777(4) 0.0268(2) 0.9352(3) 0.143(2) Uani 1.00 d . . .
F(9) F -0.2211(5) -0.0164(5) 0.8152(6) 0.264(4) Uani 1.00 d . . .
F(10) F -0.3759(7) -0.0350(2) 0.7331(4) 0.244(3) Uani 1.00 d . . .
F(11) F -0.3404(6) 0.0705(2) 0.7920(3) 0.231(3) Uani 1.00 d . . .
F(12) F -0.3190(4) -0.0839(2) 0.8775(3) 0.130(2) Uani 1.00 d . . .
N(1) N 0.0525(3) 0.1445(2) 0.9089(2) 0.0488(10) Uani 1.00 d . . .
N(2) N 0.0793(3) 0.2865(2) 0.8880(2) 0.0473(10) Uani 1.00 d . . .
N(3) N -0.1097(2) 0.2297(2) 0.8142(2) 0.0437(9) Uani 1.00 d . . .
N(4) N 0.1748(3) 0.1569(2) 0.7733(2) 0.0492(10) Uani 1.00 d . . .
N(5) N 0.0251(2) 0.2665(2) 0.6530(2) 0.0424(9) Uani 1.00 d . . .
N(6) N -0.0445(3) 0.1360(2) 0.6705(2) 0.0468(10) Uani 1.00 d . . .
C(1) C 0.1204(4) 0.1841(2) 0.9928(3) 0.058(1) Uani 1.00 d . . .
C(2) C 0.1019(3) 0.2629(3) 0.9826(3) 0.053(1) Uani 1.00 d . . .
C(3) C 0.1085(4) 0.3089(3) 1.0618(3) 0.066(2) Uani 1.00 d . . .
C(4) C 0.0914(5) 0.3806(3) 1.0472(4) 0.078(2) Uani 1.00 d . . .
C(5) C 0.0647(4) 0.4064(3) 0.9522(4) 0.068(2) Uani 1.00 d . . .
C(6) C 0.0579(4) 0.3581(2) 0.8739(3) 0.057(1) Uani 1.00 d . . .
C(7) C -0.0554(4) 0.1299(2) 0.9287(3) 0.055(1) Uani 1.00 d . . .
C(8) C -0.1288(3) 0.1907(2) 0.8931(3) 0.048(1) Uani 1.00 d . . .
C(9) C -0.2164(4) 0.2051(3) 0.9332(4) 0.066(2) Uani 1.00 d . . .
C(10) C -0.2849(4) 0.2586(3) 0.8931(4) 0.075(2) Uani 1.00 d . . .
C(11) C -0.2650(4) 0.2977(3) 0.8132(4) 0.065(2) Uani 1.00 d . . .
C(12) C -0.1768(3) 0.2823(2) 0.7765(3) 0.051(1) Uani 1.00 d . . .
C(13) C 0.1114(4) 0.0772(2) 0.8909(3) 0.059(1) Uani 1.00 d . . .
C(14) C 0.1916(3) 0.0962(2) 0.8292(3) 0.058(1) Uani 1.00 d . . .
C(15) C 0.2763(4) 0.0517(3) 0.8259(5) 0.082(2) Uani 1.00 d . . .
C(16) C 0.3447(4) 0.0693(3) 0.7646(5) 0.085(2) Uani 1.00 d . . .
C(17) C 0.3277(4) 0.1293(3) 0.7088(5) 0.084(2) Uani 1.00 d . . .
C(18) C 0.2422(4) 0.1731(3) 0.7137(4) 0.066(2) Uani 1.00 d . . .
C(19) C 0.0794(3) 0.3278(2) 0.6441(3) 0.052(1) Uani 1.00 d . . .
C(20) C 0.0702(4) 0.3658(2) 0.5576(3) 0.058(1) Uani 1.00 d . . .
C(21) C 0.0028(4) 0.3411(3) 0.4763(3) 0.067(2) Uani 1.00 d . . .
C(22) C -0.0493(4) 0.2770(3) 0.4812(3) 0.060(1) Uani 1.00 d . . .
C(23) C -0.0350(3) 0.2398(2) 0.5703(3) 0.045(1) Uani 1.00 d . . .
C(24) C -0.0753(3) 0.1667(2) 0.5807(3) 0.045(1) Uani 1.00 d . . .
C(25) C -0.1354(4) 0.1293(3) 0.5027(3) 0.067(2) Uani 1.00 d . . .
C(26) C -0.1607(4) 0.0588(3) 0.5144(4) 0.075(2) Uani 1.00 d . . .
C(27) C -0.1294(5) 0.0270(3) 0.6037(4) 0.077(2) Uani 1.00 d . . .
C(28) C -0.0733(4) 0.0677(2) 0.6808(3) 0.065(1) Uani 1.00 d . . .
H(1) H 0.1164 0.1546 1.0579 0.0723 Uiso 1.00 calc . . .
H(2) H 0.1777 0.1732 0.9777 0.0723 Uiso 1.00 calc . . .
H(3) H 0.1193 0.2877 1.1322 0.0723 Uiso 1.00 calc . . .
H(4) H 0.0819 0.4130 1.1113 0.0723 Uiso 1.00 calc . . .
H(5) H 0.0470 0.4710 0.9343 0.0723 Uiso 1.00 calc . . .
H(6) H 0.0274 0.3694 0.8082 0.0723 Uiso 1.00 calc . . .
H(7) H -0.0475 0.1185 0.9976 0.0723 Uiso 1.00 calc . . .
H(8) H -0.0817 0.0826 0.8991 0.0723 Uiso 1.00 calc . . .
H(9) H -0.2070 0.1808 1.0045 0.0723 Uiso 1.00 calc . . .
H(10) H -0.3444 0.2816 0.9247 0.0723 Uiso 1.00 calc . . .
H(11) H -0.3015 0.3467 0.7743 0.0723 Uiso 1.00 calc . . .
H(12) H -0.1699 0.3166 0.7229 0.0723 Uiso 1.00 calc . . .
H(13) H 0.1320 0.0628 0.9510 0.0723 Uiso 1.00 calc . . .
H(14) H 0.0572 0.0367 0.8542 0.0723 Uiso 1.00 calc . . .
H(15) H 0.3017 0.0210 0.8777 0.0723 Uiso 1.00 calc . . .
H(16) H 0.3952 0.0223 0.7675 0.0723 Uiso 1.00 calc . . .
H(17) H 0.3721 0.1486 0.6679 0.0723 Uiso 1.00 calc . . .
H(18) H 0.2239 0.2152 0.6684 0.0723 Uiso 1.00 calc . . .
H(19) H 0.1395 0.3438 0.7077 0.0723 Uiso 1.00 calc . . .
H(20) H 0.1300 0.4129 0.5604 0.0723 Uiso 1.00 calc . . .
H(21) H -0.0102 0.3693 0.4159 0.0781 Uiso 1.00 calc . . .
H(22) H -0.0953 0.2462 0.4297 0.0723 Uiso 1.00 calc . . .
H(23) H -0.1476 0.1534 0.4341 0.0723 Uiso 1.00 calc . . .
H(24) H -0.1881 0.0216 0.4626 0.0723 Uiso 1.00 calc . . .
H(25) H -0.1520 -0.0129 0.6322 0.0723 Uiso 1.00 calc . . .
H(26) H -0.0543 0.0334 0.7362 0.0723 Uiso 1.00 calc . . .

loop_
_atom_site_aniso_label
_atom_site_aniso_U_11
_atom_site_aniso_U_22
_atom_site_aniso_U_33
_atom_site_aniso_U_12
_atom_site_aniso_U_13
_atom_site_aniso_U_23
Ru(1) 0.0433(2) 0.0374(2) 0.0388(2) 0.0000(1) 0.0012(1) 0.0069(1)
P(1) 0.0653(8) 0.0599(7) 0.0491(6) 0.0007(6) 0.0089(5) 0.0039(6)
P(2) 0.0626(8) 0.0505(7) 0.0670(8) -0.0022(6) -0.0002(6) -0.0071(6)
F(1) 0.076(2) 0.140(3) 0.082(2) 0.013(2) 0.000(2) 0.028(2)
F(2) 0.106(3) 0.115(3) 0.106(2) -0.022(2) 0.045(2) 0.005(2)
F(3) 0.122(3) 0.121(3) 0.059(2) 0.035(2) -0.001(2) 0.001(2)
F(4) 0.077(2) 0.118(3) 0.078(2) -0.025(2) 0.017(2) -0.010(2)
F(5) 0.160(4) 0.069(2) 0.111(3) 0.021(2) 0.054(2) -0.009(2)
F(6) 0.134(3) 0.083(2) 0.078(2) 0.013(2) 0.021(2) -0.015(2)
F(7) 0.117(5) 0.268(9) 0.47(1) 0.053(5) 0.101(7) 0.079(9)
F(8) 0.230(5) 0.098(3) 0.086(2) 0.002(3) -0.010(3) -0.013(2)
F(9) 0.180(6) 0.316(9) 0.351(9) -0.033(6) 0.185(7) -0.072(8)
F(10) 0.44(1) 0.094(3) 0.125(4) -0.043(5) -0.133(5) -0.019(3)
F(11) 0.48(1) 0.065(2) 0.096(3) -0.027(4) -0.064(4) 0.022(2)
F(12) 0.185(4) 0.066(2) 0.129(3) 0.009(2) 0.005(3) -0.002(2)
N(1) 0.053(2) 0.039(2) 0.051(2) 0.002(2) 0.002(2) 0.009(2)
N(2) 0.049(2) 0.045(2) 0.045(2) -0.001(2) 0.001(1) 0.003(2)
N(3) 0.046(2) 0.044(2) 0.039(2) -0.004(1) 0.002(1) 0.004(1)
N(4) 0.042(2) 0.048(2) 0.056(2) 0.002(2) 0.005(2) 0.001(2)
N(5) 0.038(2) 0.042(2) 0.046(2) 0.005(1) 0.008(1) 0.008(2)
N(6) 0.051(2) 0.044(2) 0.045(2) -0.002(2) 0.008(1) 0.001(2)
C(1) 0.068(3) 0.055(3) 0.045(2) 0.001(2) -0.006(2) 0.005(2)
C(2) 0.047(2) 0.058(3) 0.047(2) -0.004(2) -0.004(2) 0.008(2)
C(3) 0.079(3) 0.074(3) 0.040(2) -0.002(3) -0.001(2) -0.004(2)
C(4) 0.098(4) 0.074(4) 0.059(3) 0.001(3) 0.006(3) -0.024(3)
C(5) 0.079(4) 0.053(3) 0.070(3) 0.006(2) 0.007(3) -0.009(2)
C(6) 0.063(3) 0.047(3) 0.057(3) 0.002(2) 0.000(2) 0.000(2)
C(7) 0.066(3) 0.048(2) 0.052(2) 0.000(2) 0.010(2) 0.018(2)
C(8) 0.053(3) 0.046(2) 0.045(2) -0.007(2) 0.009(2) 0.005(2)
C(9) 0.064(3) 0.070(3) 0.067(3) -0.005(3) 0.022(2) 0.013(3)
C(10) 0.068(3) 0.075(3) 0.085(4) 0.011(3) 0.026(3) 0.012(3)
C(11) 0.057(3) 0.065(3) 0.074(3) 0.010(2) 0.009(2) 0.011(3)
C(12) 0.050(2) 0.048(2) 0.051(2) 0.005(2) 0.000(2) 0.008(2)
C(13) 0.063(3) 0.045(2) 0.062(3) 0.009(2) -0.004(2) 0.010(2)
C(14) 0.054(3) 0.047(2) 0.068(3) 0.003(2) 0.000(2) 0.004(2)
C(15) 0.060(3) 0.060(3) 0.115(5) 0.014(3) -0.010(3) 0.010(3)
C(16) 0.049(3) 0.074(4) 0.131(5) 0.019(3) 0.016(3) -0.001(4)
C(17) 0.051(3) 0.094(4) 0.112(5) 0.001(3) 0.033(3) -0.010(4)
C(18) 0.057(3) 0.061(3) 0.079(3) -0.003(2) 0.012(2) 0.002(3)
C(19) 0.050(3) 0.048(2) 0.058(3) -0.003(2) 0.012(2) 0.005(2)
C(20) 0.066(3) 0.054(3) 0.060(3) 0.000(2) 0.026(2) 0.015(2)
C(21) 0.090(4) 0.058(3) 0.057(3) 0.010(3) 0.022(3) 0.017(2)
C(22) 0.076(3) 0.061(3) 0.040(2) 0.002(2) 0.006(2) 0.007(2)
C(23) 0.046(2) 0.045(2) 0.045(2) 0.006(2) 0.009(2) 0.005(2)
C(24) 0.049(2) 0.048(2) 0.037(2) -0.003(2) 0.010(2) 0.001(2)
C(25) 0.078(3) 0.076(3) 0.045(2) -0.018(3) 0.004(2) 0.002(2)
C(26) 0.086(4) 0.073(3) 0.062(3) -0.027(3) 0.007(3) -0.019(3)
C(27) 0.104(4) 0.057(3) 0.068(3) -0.030(3) 0.012(3) -0.002(3)
C(28) 0.090(4) 0.048(3) 0.055(3) -0.017(2) 0.007(2) 0.004(2)

loop_
_atom_type_symbol
_atom_type_description
_atom_type_scat_dispersion_real
_atom_type_scat_dispersion_imag
_atom_type_scat_source
C C 0.003 0.002
;International Tables for Crystallography
(1992, Vol. C, Tables 4.2.6.8 and 6.1.1.1)
;
H H 0.000 0.000
;International Tables for Crystallography
(1992, Vol. C, Table 6.1.1.2)
;
N N 0.006 0.003
;International Tables for Crystallography
(1992, Vol. C, Tables 4.2.6.8 and 6.1.1.1)
;
Ru Ru -1.259 0.836
;International Tables for Crystallography
(1992, Vol. C, Tables 4.2.6.8 and 6.1.1.1)
;
P P 0.102 0.094
;International Tables for Crystallography
(1992, Vol. C, Tables 4.2.6.8 and 6.1.1.1)
;
F F 0.017 0.010
;International Tables for Crystallography
(1992, Vol. C, Tables 4.2.6.8 and 6.1.1.1)
;

loop_
_geom_angle_atom_site_label_1
_geom_angle_atom_site_label_2
_geom_angle_atom_site_label_3
_geom_angle
_geom_angle_site_symmetry_1
_geom_angle_site_symmetry_2
_geom_angle_site_symmetry_3
_geom_angle_publ_flag
N(1) Ru(1) N(2) 79.1(1) . . . yes
N(1) Ru(1) N(3) 83.5(1) . . . yes
N(1) Ru(1) N(4) 80.6(1) . . . yes
N(1) Ru(1) N(5) 175.9(1) . . . yes
N(1) Ru(1) N(6) 103.8(1) . . . yes
N(2) Ru(1) N(3) 80.7(1) . . . yes
N(2) Ru(1) N(4) 101.9(1) . . . yes
N(2) Ru(1) N(5) 100.6(1) . . . yes
N(2) Ru(1) N(6) 167.9(1) . . . yes
N(3) Ru(1) N(4) 163.0(1) . . . yes
N(3) Ru(1) N(5) 100.5(1) . . . yes
N(3) Ru(1) N(6) 87.9(1) . . . yes
N(4) Ru(1) N(5) 95.5(1) . . . yes
N(4) Ru(1) N(6) 90.2(1) . . . yes
N(5) Ru(1) N(6) 77.3(1) . . . yes
F(1) P(1) F(2) 90.9(2) . . . yes
F(1) P(1) F(3) 176.6(2) . . . yes
F(1) P(1) F(4) 90.2(2) . . . yes
F(1) P(1) F(5) 92.5(2) . . . yes
F(1) P(1) F(6) 88.1(2) . . . yes
F(2) P(1) F(3) 88.4(2) . . . yes
F(2) P(1) F(4) 178.0(2) . . . yes
F(2) P(1) F(5) 89.9(2) . . . yes
F(2) P(1) F(6) 89.5(2) . . . yes
F(3) P(1) F(4) 90.4(2) . . . yes
F(3) P(1) F(5) 90.9(2) . . . yes
F(3) P(1) F(6) 88.6(2) . . . yes
F(4) P(1) F(5) 91.7(2) . . . yes
F(4) P(1) F(6) 88.8(2) . . . yes
F(5) P(1) F(6) 179.2(2) . . . yes
F(7) P(2) F(8) 85.8(4) . . . yes
F(7) P(2) F(9) 170.7(5) . . . yes
F(7) P(2) F(10) 94.6(5) . . . yes
F(7) P(2) F(11) 90.8(4) . . . yes
F(7) P(2) F(12) 86.8(3) . . . yes
F(8) P(2) F(9) 87.7(4) . . . yes
F(8) P(2) F(10) 178.3(3) . . . yes
F(8) P(2) F(11) 88.7(2) . . . yes
F(8) P(2) F(12) 90.8(2) . . . yes
F(9) P(2) F(10) 92.1(5) . . . yes
F(9) P(2) F(11) 95.7(4) . . . yes
F(9) P(2) F(12) 86.7(4) . . . yes
F(10) P(2) F(11) 89.7(2) . . . yes
F(10) P(2) F(12) 90.8(2) . . . yes
F(11) P(2) F(12) 177.5(4) . . . yes
Ru(1) N(1) C(1) 110.3(2) . . . yes
Ru(1) N(1) C(7) 106.8(2) . . . yes
Ru(1) N(1) C(13) 107.0(2) . . . yes
C(1) N(1) C(7) 112.2(3) . . . yes
C(1) N(1) C(13) 106.5(3) . . . yes
C(7) N(1) C(13) 113.9(3) . . . yes
Ru(1) N(2) C(2) 115.8(3) . . . yes
Ru(1) N(2) C(6) 124.1(3) . . . yes
C(2) N(2) C(6) 116.9(4) . . . yes
Ru(1) N(3) C(8) 112.6(3) . . . yes
Ru(1) N(3) C(12) 128.0(3) . . . yes
C(8) N(3) C(12) 119.0(4) . . . yes
Ru(1) N(4) C(14) 112.6(3) . . . yes
Ru(1) N(4) C(18) 128.3(3) . . . yes
C(14) N(4) C(18) 118.6(4) . . . yes
Ru(1) N(5) C(19) 125.8(3) . . . yes
Ru(1) N(5) C(23) 116.7(3) . . . yes
C(19) N(5) C(23) 117.3(3) . . . yes
Ru(1) N(6) C(24) 114.8(3) . . . yes
Ru(1) N(6) C(28) 127.9(3) . . . yes
C(24) N(6) C(28) 117.1(4) . . . yes
N(1) C(1) C(2) 110.1(3) . . . yes
N(2) C(2) C(1) 114.2(4) . . . yes
N(2) C(2) C(3) 122.5(4) . . . yes
C(1) C(2) C(3) 123.3(4) . . . yes
C(2) C(3) C(4) 120.3(4) . . . yes
C(3) C(4) C(5) 119.0(4) . . . yes
C(4) C(5) C(6) 119.0(5) . . . yes
N(2) C(6) C(5) 122.2(4) . . . yes
N(1) C(7) C(8) 111.4(3) . . . yes
N(3) C(8) C(7) 117.0(4) . . . yes
N(3) C(8) C(9) 120.5(4) . . . yes
C(7) C(8) C(9) 122.3(4) . . . yes
C(8) C(9) C(10) 119.8(4) . . . yes
C(9) C(10) C(11) 119.3(5) . . . yes
C(10) C(11) C(12) 119.0(4) . . . yes
N(3) C(12) C(11) 122.4(4) . . . yes
N(1) C(13) C(14) 109.3(3) . . . yes
N(4) C(14) C(13) 117.4(4) . . . yes
N(4) C(14) C(15) 121.1(5) . . . yes
C(13) C(14) C(15) 121.5(4) . . . yes
C(14) C(15) C(16) 119.5(5) . . . yes
C(15) C(16) C(17) 119.4(5) . . . yes
C(16) C(17) C(18) 119.9(5) . . . yes
N(4) C(18) C(17) 121.5(5) . . . yes
N(5) C(19) C(20) 123.2(4) . . . yes
C(19) C(20) C(21) 118.7(4) . . . yes
C(20) C(21) C(22) 119.6(4) . . . yes
C(21) C(22) C(23) 119.1(4) . . . yes
N(5) C(23) C(22) 121.8(4) . . . yes
N(5) C(23) C(24) 114.5(3) . . . yes
C(22) C(23) C(24) 123.5(4) . . . yes
N(6) C(24) C(23) 115.3(3) . . . yes
N(6) C(24) C(25) 121.8(4) . . . yes
C(23) C(24) C(25) 122.7(4) . . . yes
C(24) C(25) C(26) 119.8(4) . . . yes
C(25) C(26) C(27) 119.0(4) . . . yes
C(26) C(27) C(28) 119.0(5) . . . yes
N(6) C(28) C(27) 123.1(4) . . . yes

loop_
_geom_bond_atom_site_label_1
_geom_bond_atom_site_label_2
_geom_bond_distance
_geom_bond_site_symmetry_1
_geom_bond_site_symmetry_2
_geom_bond_publ_flag
Ru(1) N(1) 2.085(3) . . yes
Ru(1) N(2) 2.102(3) . . yes
Ru(1) N(3) 2.048(3) . . yes
Ru(1) N(4) 2.078(3) . . yes
Ru(1) N(5) 2.065(3) . . yes
Ru(1) N(6) 2.101(3) . . yes
P(1) F(1) 1.569(3) . . yes
P(1) F(2) 1.580(3) . . yes
P(1) F(3) 1.582(3) . . yes
P(1) F(4) 1.581(3) . . yes
P(1) F(5) 1.554(3) . . yes
P(1) F(6) 1.605(3) . . yes
P(2) F(7) 1.526(7) . . yes
P(2) F(8) 1.555(4) . . yes
P(2) F(9) 1.471(6) . . yes
P(2) F(10) 1.502(4) . . yes
P(2) F(11) 1.513(4) . . yes
P(2) F(12) 1.565(4) . . yes
N(1) C(1) 1.504(5) . . yes
N(1) C(7) 1.507(5) . . yes
N(1) C(13) 1.506(5) . . yes
N(2) C(2) 1.354(5) . . yes
N(2) C(6) 1.357(5) . . yes
N(3) C(8) 1.368(5) . . yes
N(3) C(12) 1.342(5) . . yes
N(4) C(14) 1.354(5) . . yes
N(4) C(18) 1.348(6) . . yes
N(5) C(19) 1.352(5) . . yes
N(5) C(23) 1.346(5) . . yes
N(6) C(24) 1.351(5) . . yes
N(6) C(28) 1.332(5) . . yes
C(1) C(2) 1.478(6) . . yes
C(2) C(3) 1.374(6) . . yes
C(3) C(4) 1.352(7) . . yes
C(4) C(5) 1.376(7) . . yes
C(5) C(6) 1.392(6) . . yes
C(7) C(8) 1.495(6) . . yes
C(8) C(9) 1.386(6) . . yes
C(9) C(10) 1.374(7) . . yes
C(10) C(11) 1.385(7) . . yes
C(11) C(12) 1.371(6) . . yes
C(13) C(14) 1.511(6) . . yes
C(14) C(15) 1.383(7) . . yes
C(15) C(16) 1.381(8) . . yes
C(16) C(17) 1.343(8) . . yes
C(17) C(18) 1.388(7) . . yes
C(19) C(20) 1.370(6) . . yes
C(20) C(21) 1.364(7) . . yes
C(21) C(22) 1.372(7) . . yes
C(22) C(23) 1.390(5) . . yes
C(23) C(24) 1.466(6) . . yes
C(24) C(25) 1.386(6) . . yes
C(25) C(26) 1.362(7) . . yes
C(26) C(27) 1.355(7) . . yes
C(27) C(28) 1.390(6) . . yes

loop_
_geom_contact_atom_site_label_1
_geom_contact_atom_site_label_2
_geom_contact_distance
_geom_contact_site_symmetry_1
_geom_contact_site_symmetry_2
_geom_contact_publ_flag
F(1) C(10) 3.231(6) . 1_655 ?
F(1) C(11) 3.240(6) . 1_655 ?
F(1) C(22) 3.277(6) . 4_555 ?
F(1) C(25) 3.313(6) . 4_555 ?
F(2) F(9) 3.103(8) . 2_556 ?
F(2) C(28) 3.435(6) . 2_556 ?
F(2) C(13) 3.519(6) . 2_556 ?
F(2) C(7) 3.599(5) . 4_554 ?
F(3) F(8) 3.210(5) . 4_554 ?
F(3) C(15) 3.307(7) . 2_556 ?
F(3) C(9) 3.332(6) . 4_554 ?
F(3) C(13) 3.430(6) . 2_556 ?
F(3) C(7) 3.451(5) . 4_554 ?
F(3) C(20) 3.485(6) . . ?
F(4) C(18) 3.135(6) . . ?
F(4) C(25) 3.256(5) . 4_555 ?
F(4) C(19) 3.352(5) . . ?
F(5) C(3) 3.521(6) . 4_554 ?
F(5) C(9) 3.526(7) . 4_554 ?
F(5) C(17) 3.557(7) . . ?
F(6) C(15) 3.204(6) . 2_556 ?
F(6) C(28) 3.267(6) . 2_556 ?
F(6) C(25) 3.344(6) . 4_555 ?
F(6) C(26) 3.361(6) . 4_555 ?
F(6) C(14) 3.374(6) . 2_556 ?
F(6) C(13) 3.506(6) . 2_556 ?
F(6) C(27) 3.514(7) . 2_556 ?
F(7) C(16) 3.247(9) . 1_455 ?
F(7) C(20) 3.343(9) . 2_446 ?
F(7) C(21) 3.468(10) . 4_455 ?
F(7) C(20) 3.60(1) . 4_455 ?
F(8) C(9) 3.387(6) . . ?
F(8) C(20) 3.464(6) . 4_455 ?
F(8) C(7) 3.479(7) . . ?
F(8) C(13) 3.484(6) . 3_557 ?
F(8) C(15) 3.599(8) . 3_557 ?
F(9) C(28) 3.305(8) . . ?
F(9) C(27) 3.454(8) . . ?
F(10) C(6) 3.218(7) . 2_446 ?
F(10) C(5) 3.367(7) . 2_446 ?
F(10) C(12) 3.451(7) . 2_446 ?
F(11) C(9) 3.372(7) . . ?
F(11) C(4) 3.444(6) . 4_454 ?
F(12) C(12) 3.253(6) . 2_446 ?
F(12) C(1) 3.395(6) . 3_557 ?
C(4) C(26) 3.528(8) . 4_555 ?
C(5) C(26) 3.572(8) . 4_555 ?

loop_
_geom_torsion_atom_site_label_1
_geom_torsion_atom_site_label_2
_geom_torsion_atom_site_label_3
_geom_torsion_atom_site_label_4
_geom_torsion
_geom_torsion_site_symmetry_1
_geom_torsion_site_symmetry_2
_geom_torsion_site_symmetry_3
_geom_torsion_site_symmetry_4
_geom_torsion_publ_flag
Ru(1) N(1) C(1) C(2) 33.9(4) . . . . yes
Ru(1) N(1) C(7) C(8) -31.3(4) . . . . yes
Ru(1) N(1) C(13) C(14) 36.9(4) . . . . yes
Ru(1) N(2) C(2) C(1) 17.0(5) . . . . yes
Ru(1) N(2) C(2) C(3) -163.9(4) . . . . yes
Ru(1) N(2) C(6) C(5) 162.7(4) . . . . yes
Ru(1) N(3) C(8) C(7) -10.9(4) . . . . yes
Ru(1) N(3) C(8) C(9) 173.0(3) . . . . yes
Ru(1) N(3) C(12) C(11) -172.4(3) . . . . yes
Ru(1) N(4) C(14) C(13) -3.8(5) . . . . yes
Ru(1) N(4) C(14) C(15) 173.1(4) . . . . yes
Ru(1) N(4) C(18) C(17) -171.7(4) . . . . yes
Ru(1) N(5) C(19) C(20) -179.5(3) . . . . yes
Ru(1) N(5) C(23) C(22) 177.6(3) . . . . yes
Ru(1) N(5) C(23) C(24) -7.7(4) . . . . yes
Ru(1) N(6) C(24) C(23) 9.6(4) . . . . yes
Ru(1) N(6) C(24) C(25) -174.3(3) . . . . yes
Ru(1) N(6) C(28) C(27) 176.5(4) . . . . yes
N(1) Ru(1) N(2) C(2) 2.0(3) . . . . yes
N(1) Ru(1) N(2) C(6) -157.1(4) . . . . yes
N(1) Ru(1) N(3) C(8) -6.2(3) . . . . yes
N(1) Ru(1) N(3) C(12) 165.6(3) . . . . yes
N(1) Ru(1) N(4) C(14) 20.1(3) . . . . yes
N(1) Ru(1) N(4) C(18) -167.9(4) . . . . yes
N(1) Ru(1) N(5) C(19) -60(1) . . . . yes
N(1) Ru(1) N(5) C(23) 115(1) . . . . yes
N(1) Ru(1) N(6) C(24) 173.7(3) . . . . yes
N(1) Ru(1) N(6) C(28) -0.6(4) . . . . yes
N(1) C(1) C(2) N(2) -33.5(5) . . . . yes
N(1) C(1) C(2) C(3) 147.4(4) . . . . yes
N(1) C(7) C(8) N(3) 29.2(5) . . . . yes
N(1) C(7) C(8) C(9) -154.7(4) . . . . yes
N(1) C(13) C(14) N(4) -22.7(5) . . . . yes
N(1) C(13) C(14) C(15) 160.3(4) . . . . yes
N(2) Ru(1) N(1) C(1) -19.7(3) . . . . yes
N(2) Ru(1) N(1) C(7) 102.4(3) . . . . yes
N(2) Ru(1) N(1) C(13) -135.3(3) . . . . yes
N(2) Ru(1) N(3) C(8) -86.2(3) . . . . yes
N(2) Ru(1) N(3) C(12) 85.6(3) . . . . yes
N(2) Ru(1) N(4) C(14) 96.8(3) . . . . yes
N(2) Ru(1) N(4) C(18) -91.2(4) . . . . yes
N(2) Ru(1) N(5) C(19) 25.9(3) . . . . yes
N(2) Ru(1) N(5) C(23) -158.1(3) . . . . yes
N(2) Ru(1) N(6) C(24) 71.0(7) . . . . yes
N(2) Ru(1) N(6) C(28) -103.4(7) . . . . yes
N(2) C(2) C(3) C(4) 0.5(8) . . . . yes
N(2) C(6) C(5) C(4) -1.6(8) . . . . yes
N(3) Ru(1) N(1) C(1) -101.5(3) . . . . yes
N(3) Ru(1) N(1) C(7) 20.7(2) . . . . yes
N(3) Ru(1) N(1) C(13) 143.0(3) . . . . yes
N(3) Ru(1) N(2) C(2) 87.1(3) . . . . yes
N(3) Ru(1) N(2) C(6) -72.0(4) . . . . yes
N(3) Ru(1) N(4) C(14) -0.4(6) . . . . yes
N(3) Ru(1) N(4) C(18) 171.5(4) . . . . yes
N(3) Ru(1) N(5) C(19) 108.4(3) . . . . yes
N(3) Ru(1) N(5) C(23) -75.7(3) . . . . yes
N(3) Ru(1) N(6) C(24) 90.9(3) . . . . yes
N(3) Ru(1) N(6) C(28) -83.4(4) . . . . yes
N(3) C(8) C(9) C(10) 0.3(7) . . . . yes
N(3) C(12) C(11) C(10) 1.1(7) . . . . yes
N(4) Ru(1) N(1) C(1) 84.4(3) . . . . yes
N(4) Ru(1) N(1) C(7) -153.4(3) . . . . yes
N(4) Ru(1) N(1) C(13) -31.1(3) . . . . yes
N(4) Ru(1) N(2) C(2) -75.8(3) . . . . yes
N(4) Ru(1) N(2) C(6) 125.1(4) . . . . yes
N(4) Ru(1) N(3) C(8) 14.2(6) . . . . yes
N(4) Ru(1) N(3) C(12) -174.0(4) . . . . yes
N(4) Ru(1) N(5) C(19) -77.3(3) . . . . yes
N(4) Ru(1) N(5) C(23) 98.7(3) . . . . yes
N(4) Ru(1) N(6) C(24) -106.0(3) . . . . yes
N(4) Ru(1) N(6) C(28) 79.7(4) . . . . yes
N(4) C(14) C(15) C(16) -0.1(8) . . . . yes
N(4) C(18) C(17) C(16) -0.2(9) . . . . yes
N(5) Ru(1) N(1) C(1) 67(1) . . . . yes
N(5) Ru(1) N(1) C(7) -170(1) . . . . yes
N(5) Ru(1) N(1) C(13) -48(1) . . . . yes
N(5) Ru(1) N(2) C(2) -173.8(3) . . . . yes
N(5) Ru(1) N(2) C(6) 27.1(4) . . . . yes
N(5) Ru(1) N(3) C(8) 174.6(3) . . . . yes
N(5) Ru(1) N(3) C(12) -13.6(4) . . . . yes
N(5) Ru(1) N(4) C(14) -161.1(3) . . . . yes
N(5) Ru(1) N(4) C(18) 10.9(4) . . . . yes
N(5) Ru(1) N(6) C(24) -10.4(3) . . . . yes
N(5) Ru(1) N(6) C(28) 175.3(4) . . . . yes
N(5) C(19) C(20) C(21) 0.3(7) . . . . yes
N(5) C(23) C(22) C(21) 2.7(7) . . . . yes
N(5) C(23) C(24) N(6) -1.5(5) . . . . yes
N(5) C(23) C(24) C(25) -177.5(4) . . . . yes
N(6) Ru(1) N(1) C(1) 172.2(3) . . . . yes
N(6) Ru(1) N(1) C(7) -65.6(3) . . . . yes
N(6) Ru(1) N(1) C(13) 56.7(3) . . . . yes
N(6) Ru(1) N(2) C(2) 107.3(6) . . . . yes
N(6) Ru(1) N(2) C(6) -51.8(8) . . . . yes
N(6) Ru(1) N(3) C(8) 97.9(3) . . . . yes
N(6) Ru(1) N(3) C(12) -90.3(3) . . . . yes
N(6) Ru(1) N(4) C(14) -83.8(3) . . . . yes
N(6) Ru(1) N(4) C(18) 88.1(4) . . . . yes
N(6) Ru(1) N(5) C(19) -166.2(4) . . . . yes
N(6) Ru(1) N(5) C(23) 9.8(3) . . . . yes
N(6) C(24) C(23) C(22) 173.1(4) . . . . yes
N(6) C(24) C(25) C(26) -3.0(7) . . . . yes
N(6) C(28) C(27) C(26) -3.0(9) . . . . yes
C(1) N(1) C(7) C(8) 89.6(4) . . . . yes
C(1) N(1) C(13) C(14) -81.1(4) . . . . yes
C(1) C(2) N(2) C(6) 177.7(4) . . . . yes
C(1) C(2) C(3) C(4) 179.5(5) . . . . yes
C(2) N(2) C(6) C(5) 3.7(7) . . . . yes
C(2) C(1) N(1) C(7) -85.0(4) . . . . yes
C(2) C(1) N(1) C(13) 149.8(4) . . . . yes
C(2) C(3) C(4) C(5) 1.8(9) . . . . yes
C(3) C(2) N(2) C(6) -3.2(6) . . . . yes
C(3) C(4) C(5) C(6) -1.2(8) . . . . yes
C(7) N(1) C(13) C(14) 154.7(3) . . . . yes
C(7) C(8) N(3) C(12) 176.5(4) . . . . yes
C(7) C(8) C(9) C(10) -175.6(5) . . . . yes
C(8) N(3) C(12) C(11) -1.1(6) . . . . yes
C(8) C(7) N(1) C(13) -149.2(3) . . . . yes
C(8) C(9) C(10) C(11) -0.2(8) . . . . yes
C(9) C(8) N(3) C(12) 0.3(6) . . . . yes
C(9) C(10) C(11) C(12) -0.5(8) . . . . yes
C(13) C(14) N(4) C(18) -176.7(4) . . . . yes
C(13) C(14) C(15) C(16) 176.7(5) . . . . yes
C(14) N(4) C(18) C(17) -0.1(7) . . . . yes
C(14) C(15) C(16) C(17) -0.2(9) . . . . yes
C(15) C(14) N(4) C(18) 0.3(7) . . . . yes
C(15) C(16) C(17) C(18) 0.4(9) . . . . yes
C(19) N(5) C(23) C(22) -6.1(6) . . . . yes
C(19) N(5) C(23) C(24) 168.6(4) . . . . yes
C(19) C(20) C(21) C(22) -3.9(7) . . . . yes
C(20) C(19) N(5) C(23) 4.6(6) . . . . yes
C(20) C(21) C(22) C(23) 2.4(7) . . . . yes
C(21) C(22) C(23) C(24) -171.5(4) . . . . yes
C(22) C(23) C(24) C(25) -2.9(7) . . . . yes
C(23) C(24) N(6) C(28) -175.4(4) . . . . yes
C(23) C(24) C(25) C(26) 172.8(5) . . . . yes
C(24) N(6) C(28) C(27) 2.3(7) . . . . yes
C(24) C(25) C(26) C(27) 2.2(8) . . . . yes
C(25) C(24) N(6) C(28) 0.7(6) . . . . yes
C(25) C(26) C(27) C(28) 0.6(9) . . . . yes
C(25) C(26) C(27) C(28) 0.6(9) . . . . yes
